data_4037514
loop_
_publ_author_name
'Tao, Yu-Tai'
'Pola, Someshwar'
'Kumar, Sushil'
'Islam, M. Minarul'

_publ_section_title
;
 Synthesis and Characterization of Contorted Pentabenzo-Fused Coronenes as
 Semiconducting Materials.
;
_journal_issue 15
_journal_name_full 'The Journal of organic chemistry'
_journal_page_first 8067
_journal_page_last 8071
_journal_paper_doi 10.1021/acs.joc.7b01328
_journal_volume 82
_journal_year 2017
_chemical_formula_moiety 'C44 H22'
_chemical_formula_sum 'C44 H22'
_chemical_formula_weight 550.62
_space_group_IT_number 61
_space_group_name_Hall '-P 2ac 2ab'
_space_group_name_H-M_alt 'P b c a'
_symmetry_cell_setting orthorhombic
_symmetry_space_group_name_Hall '-P 2ac 2ab'
_symmetry_space_group_name_H-M 'P b c a'
_atom_sites_solution_hydrogens geom
_atom_sites_solution_primary direct
_atom_sites_solution_secondary difmap
_cell_angle_alpha 90
_cell_angle_beta 90
_cell_angle_gamma 90
_cell_formula_units_Z 8
_cell_length_a 17.6246(4)
_cell_length_b 7.4786(2)
_cell_length_c 38.5418(8)
_cell_measurement_reflns_used 8793
_cell_measurement_temperature 100.00(10)
_cell_measurement_theta_max 29.31
_cell_measurement_theta_min 2.31
_cell_volume 5080.1(2)
_computing_cell_refinement 'Bruker APEX2'
_computing_data_collection 'Bruker APEX2'
_computing_data_reduction 'Bruker SAINT'
_computing_molecular_graphics 'Ortep-3 for Windows (Farrugia, 1997)'
_computing_publication_material 'WinGX publication routines (Farrugia, 1999)'
_computing_structure_refinement 'SHELXL-97 (Sheldrick, 1997)'
_computing_structure_solution 'SHELXS-97 (Sheldrick, 1997)'
_diffrn_ambient_temperature 100.00(10)
_diffrn_measured_fraction_theta_full 1
_diffrn_measured_fraction_theta_max 1
_diffrn_measurement_device_type 'CCD area detector'
_diffrn_measurement_method 'phi and omega scans'
_diffrn_radiation_monochromator graphite
_diffrn_radiation_type MoK\a
_diffrn_radiation_wavelength 0.71073
_diffrn_reflns_av_R_equivalents 0.067
_diffrn_reflns_av_unetI/netI 0.0218
_diffrn_reflns_limit_h_max 22
_diffrn_reflns_limit_h_min -22
_diffrn_reflns_limit_k_max 9
_diffrn_reflns_limit_k_min -9
_diffrn_reflns_limit_l_max 48
_diffrn_reflns_limit_l_min -47
_diffrn_reflns_number 84964
_diffrn_reflns_theta_full 25
_diffrn_reflns_theta_max 26.37
_diffrn_reflns_theta_min 1.06
_exptl_absorpt_coefficient_mu 0.082
_exptl_absorpt_correction_T_max 0.9849
_exptl_absorpt_correction_T_min 0.9773
_exptl_absorpt_correction_type multi-scan
_exptl_absorpt_process_details 'Bruker SADABS, 1996'
_exptl_crystal_colour orange
_exptl_crystal_density_diffrn 1.44
_exptl_crystal_density_meas ?
_exptl_crystal_density_method 'not measured'
_exptl_crystal_description prism
_exptl_crystal_F_000 2288
_exptl_crystal_size_max 0.28
_exptl_crystal_size_mid 0.24
_exptl_crystal_size_min 0.18
_refine_diff_density_max 0.246
_refine_diff_density_min -0.181
_refine_diff_density_rms 0.041
_refine_ls_extinction_coef 0.0007(2)
_refine_ls_extinction_expression Fc^*^=kFc[1+0.001xFc^2^\l^3^/sin(2\q)]^-1/4^
_refine_ls_extinction_method SHELXL
_refine_ls_goodness_of_fit_ref 1.034
_refine_ls_hydrogen_treatment constr
_refine_ls_matrix_type full
_refine_ls_number_parameters 398
_refine_ls_number_reflns 5190
_refine_ls_number_restraints 0
_refine_ls_restrained_S_all 1.034
_refine_ls_R_factor_all 0.0489
_refine_ls_R_factor_gt 0.0377
_refine_ls_shift/su_max 0
_refine_ls_shift/su_mean 0
_refine_ls_structure_factor_coef Fsqd
_refine_ls_weighting_details 'calc w=1/[\s^2^(Fo^2^)+(0.0521P)^2^+1.9626P] where P=(Fo^2^+2Fc^2^)/3'
_refine_ls_weighting_scheme calc
_refine_ls_wR_factor_gt 0.0963
_refine_ls_wR_factor_ref 0.1042
_reflns_number_gt 4231
_reflns_number_total 5190
_reflns_threshold_expression >2sigma(I)
_cod_data_source_file jo7b01328_si_002.cif
_cod_data_source_block i13222
_cod_depositor_comments
;
The following automatic conversions were performed:

data item '_symmetry_cell_setting' value 'Orthorhombic' was changed
to 'orthorhombic' in accordance with the
/home/saulius/struct/COD-crude-data/automatic-downloads/DataCite-retrospective/ACS/depositions/lib/dictionaries/cif_core.dic
dictionary named 'cif_core.dic' version 2.4.2 last updated on
2011-04-26.

data item '_exptl_crystal_density_meas' value 'not measured' was
changed to '?' -- the value is perceived as not measured.

Automatic conversion script
Id: cif_fix_values 6909 2019-04-08 15:41:33Z antanas 
;
_cod_original_sg_symbol_H-M Pbca
_cod_database_code 4037514

loop_
_symmetry_equiv_pos_as_xyz
'x, y, z'
'-x+1/2, -y, z+1/2'
'-x, y+1/2, -z+1/2'
'x+1/2, -y+1/2, -z'
'-x, -y, -z'
'x-1/2, y, -z-1/2'
'x, -y-1/2, z-1/2'
'-x-1/2, y-1/2, z'

loop_
_atom_site_label
_atom_site_type_symbol
_atom_site_fract_x
_atom_site_fract_y
_atom_site_fract_z
_atom_site_U_iso_or_equiv
_atom_site_adp_type
_atom_site_occupancy
_atom_site_symmetry_multiplicity
_atom_site_calc_flag
_atom_site_refinement_flags
C1 C 0.74868(8) 0.01993(18) 0.01719(3) 0.0219(3) Uani 1 1 d .
H1 H 0.8008 -0.0091 0.0199 0.026 Uiso 1 1 calc R
C2 C 0.71508(8) -0.0033(2) -0.01458(4) 0.0248(3) Uani 1 1 d .
H2 H 0.7436 -0.0503 -0.0334 0.03 Uiso 1 1 calc R
C3 C 0.63879(8) 0.0422(2) -0.01931(3) 0.0248(3) Uani 1 1 d .
H3 H 0.616 0.0311 -0.0416 0.03 Uiso 1 1 calc R
C4 C 0.59698(8) 0.10295(19) 0.00834(3) 0.0218(3) Uani 1 1 d .
H4 H 0.545 0.1321 0.005 0.026 Uiso 1 1 calc R
C5 C 0.47959(8) 0.33715(19) 0.04483(3) 0.0218(3) Uani 1 1 d .
H5 H 0.5117 0.3629 0.0257 0.026 Uiso 1 1 calc R
C6 C 0.40906(8) 0.4136(2) 0.04627(4) 0.0260(3) Uani 1 1 d .
H6 H 0.392 0.4872 0.0278 0.031 Uiso 1 1 calc R
C7 C 0.36220(8) 0.3832(2) 0.07496(4) 0.0287(3) Uani 1 1 d .
H7 H 0.3139 0.439 0.0764 0.034 Uiso 1 1 calc R
C8 C 0.38637(8) 0.2726(2) 0.10105(4) 0.0259(3) Uani 1 1 d .
H8 H 0.3547 0.255 0.1207 0.031 Uiso 1 1 calc R
C9 C 0.35824(8) -0.0818(2) 0.13647(4) 0.0262(3) Uani 1 1 d .
H9 H 0.3386 -0.0245 0.1164 0.031 Uiso 1 1 calc R
C10 C 0.31437(8) -0.2047(2) 0.15350(4) 0.0302(3) Uani 1 1 d .
H10 H 0.2645 -0.2298 0.1455 0.036 Uiso 1 1 calc R
C11 C 0.34302(8) -0.2931(2) 0.18263(4) 0.0287(3) Uani 1 1 d .
H11 H 0.3129 -0.38 0.1942 0.034 Uiso 1 1 calc R
C12 C 0.41458(8) -0.2547(2) 0.19450(4) 0.0240(3) Uani 1 1 d .
H12 H 0.4336 -0.3172 0.2141 0.029 Uiso 1 1 calc R
C13 C 0.51913(8) -0.15522(19) 0.25213(4) 0.0237(3) Uani 1 1 d .
H13 H 0.4664 -0.1317 0.2497 0.028 Uiso 1 1 calc R
C14 C 0.54697(9) -0.2065(2) 0.28393(4) 0.0279(3) Uani 1 1 d .
H14 H 0.5136 -0.2198 0.3031 0.033 Uiso 1 1 calc R
C15 C 0.62445(9) -0.2390(2) 0.28795(4) 0.0300(3) Uani 1 1 d .
H15 H 0.6434 -0.2823 0.3094 0.036 Uiso 1 1 calc R
C16 C 0.67309(9) -0.2086(2) 0.26094(4) 0.0278(3) Uani 1 1 d .
H16 H 0.726 -0.2259 0.2644 0.033 Uiso 1 1 calc R
C17 C 0.77827(8) -0.12166(19) 0.20422(4) 0.0238(3) Uani 1 1 d .
H17 H 0.7984 -0.1683 0.2252 0.029 Uiso 1 1 calc R
C18 C 0.82655(8) -0.07074(19) 0.17847(4) 0.0229(3) Uani 1 1 d .
H18 H 0.8797 -0.0815 0.1821 0.027 Uiso 1 1 calc R
C19 C 0.92988(8) 0.07502(19) 0.12531(4) 0.0240(3) Uani 1 1 d .
H19 H 0.9507 0.0381 0.1469 0.029 Uiso 1 1 calc R
C20 C 0.97691(8) 0.1448(2) 0.10045(4) 0.0256(3) Uani 1 1 d .
H20 H 1.0298 0.1545 0.1048 0.031 Uiso 1 1 calc R
C21 C 0.94705(8) 0.20173(19) 0.06880(4) 0.0252(3) Uani 1 1 d .
H21 H 0.9793 0.2551 0.052 0.03 Uiso 1 1 calc R
C22 C 0.87121(8) 0.18088(18) 0.06182(4) 0.0222(3) Uani 1 1 d .
H22 H 0.8517 0.2184 0.04 0.027 Uiso 1 1 calc R
C23 C 0.62916(8) 0.12330(18) 0.04171(3) 0.0190(3) Uani 1 1 d .
C24 C 0.58255(7) 0.15056(18) 0.07212(3) 0.0186(3) Uani 1 1 d .
C25 C 0.50599(8) 0.22067(18) 0.07119(3) 0.0198(3) Uani 1 1 d .
C26 C 0.45687(8) 0.18441(19) 0.09951(3) 0.0207(3) Uani 1 1 d .
C27 C 0.48270(8) 0.06930(18) 0.12722(3) 0.0201(3) Uani 1 1 d .
C28 C 0.43220(7) -0.03784(19) 0.14810(3) 0.0211(3) Uani 1 1 d .
C29 C 0.46087(8) -0.12395(19) 0.17824(3) 0.0208(3) Uani 1 1 d .
C30 C 0.53877(8) -0.09268(18) 0.18858(3) 0.0200(3) Uani 1 1 d .
C31 C 0.56739(8) -0.13678(18) 0.22295(3) 0.0211(3) Uani 1 1 d .
C32 C 0.64682(8) -0.15215(18) 0.22816(3) 0.0221(3) Uani 1 1 d .
C33 C 0.69885(8) -0.10646(18) 0.20027(3) 0.0207(3) Uani 1 1 d .
C34 C 0.67025(7) -0.03808(17) 0.16891(3) 0.0188(3) Uani 1 1 d .
C35 C 0.72090(7) 0.01160(17) 0.14176(3) 0.0186(3) Uani 1 1 d .
C36 C 0.79994(7) -0.00258(18) 0.14665(3) 0.0201(3) Uani 1 1 d .
C37 C 0.85102(8) 0.05680(18) 0.11951(4) 0.0206(3) Uani 1 1 d .
C38 C 0.82153(7) 0.10441(18) 0.08657(3) 0.0197(3) Uani 1 1 d .
C39 C 0.74069(8) 0.08878(17) 0.08041(3) 0.0189(3) Uani 1 1 d .
C40 C 0.70769(7) 0.08593(18) 0.04597(3) 0.0192(3) Uani 1 1 d .
C41 C 0.61155(7) 0.09316(18) 0.10409(3) 0.0181(3) Uani 1 1 d .
C42 C 0.56057(7) 0.04886(18) 0.13195(3) 0.0185(3) Uani 1 1 d .
C43 C 0.58930(7) -0.02814(18) 0.16354(3) 0.0186(3) Uani 1 1 d .
C44 C 0.69168(7) 0.06585(17) 0.10846(3) 0.0181(3) Uani 1 1 d .

loop_
_atom_site_aniso_label
_atom_site_aniso_U_11
_atom_site_aniso_U_22
_atom_site_aniso_U_33
_atom_site_aniso_U_23
_atom_site_aniso_U_13
_atom_site_aniso_U_12
C1 0.0215(6) 0.0195(7) 0.0247(7) 0.0017(5) 0.0036(5) -0.0032(5)
C2 0.0287(7) 0.0250(7) 0.0206(7) -0.0008(6) 0.0075(6) -0.0055(6)
C3 0.0297(7) 0.0281(8) 0.0165(6) 0.0006(6) 0.0011(5) -0.0069(6)
C4 0.0215(7) 0.0236(7) 0.0202(7) 0.0022(5) -0.0008(5) -0.0034(6)
C5 0.0234(7) 0.0240(7) 0.0180(6) -0.0006(5) -0.0023(5) -0.0036(6)
C6 0.0263(7) 0.0287(8) 0.0230(7) 0.0028(6) -0.0076(6) 0.0008(6)
C7 0.0205(7) 0.0372(9) 0.0285(8) 0.0002(7) -0.0040(6) 0.0069(6)
C8 0.0208(7) 0.0349(8) 0.0221(7) 0.0002(6) 0.0001(5) 0.0032(6)
C9 0.0196(7) 0.0362(8) 0.0228(7) 0.0016(6) 0.0002(5) 0.0019(6)
C10 0.0180(7) 0.0418(9) 0.0307(8) 0.0010(7) 0.0012(6) -0.0023(6)
C11 0.0243(7) 0.0319(8) 0.0299(8) 0.0009(6) 0.0067(6) -0.0034(6)
C12 0.0244(7) 0.0261(7) 0.0216(7) 0.0002(6) 0.0028(5) 0.0008(6)
C13 0.0279(7) 0.0216(7) 0.0218(7) -0.0003(6) 0.0007(6) -0.0014(6)
C14 0.0363(8) 0.0264(8) 0.0210(7) 0.0010(6) 0.0032(6) -0.0051(6)
C15 0.0386(9) 0.0314(8) 0.0199(7) 0.0064(6) -0.0054(6) -0.0053(7)
C16 0.0291(8) 0.0298(8) 0.0246(7) 0.0040(6) -0.0054(6) -0.0022(6)
C17 0.0262(7) 0.0230(7) 0.0222(7) -0.0006(6) -0.0062(5) 0.0016(6)
C18 0.0190(7) 0.0235(7) 0.0262(7) -0.0024(6) -0.0051(5) 0.0016(5)
C19 0.0218(7) 0.0236(7) 0.0266(7) -0.0057(6) -0.0026(6) 0.0021(6)
C20 0.0170(6) 0.0244(7) 0.0354(8) -0.0081(6) -0.0001(6) -0.0012(6)
C21 0.0216(7) 0.0198(7) 0.0340(8) -0.0039(6) 0.0065(6) -0.0022(6)
C22 0.0222(7) 0.0181(7) 0.0263(7) -0.0018(6) 0.0017(6) 0.0011(5)
C23 0.0218(7) 0.0168(6) 0.0185(6) 0.0017(5) 0.0002(5) -0.0033(5)
C24 0.0192(6) 0.0172(6) 0.0194(6) -0.0016(5) -0.0007(5) -0.0026(5)
C25 0.0204(7) 0.0208(7) 0.0182(6) -0.0026(5) -0.0032(5) -0.0025(5)
C26 0.0192(7) 0.0247(7) 0.0182(6) -0.0019(5) -0.0023(5) 0.0001(5)
C27 0.0208(7) 0.0233(7) 0.0160(6) -0.0034(5) 0.0005(5) 0.0013(5)
C28 0.0196(6) 0.0253(7) 0.0184(6) -0.0034(5) 0.0026(5) 0.0022(5)
C29 0.0216(7) 0.0232(7) 0.0177(6) -0.0030(5) 0.0021(5) 0.0024(6)
C30 0.0232(7) 0.0180(7) 0.0186(6) -0.0019(5) 0.0002(5) 0.0026(5)
C31 0.0269(7) 0.0172(6) 0.0193(7) -0.0005(5) -0.0008(5) -0.0005(5)
C32 0.0288(7) 0.0181(7) 0.0194(7) -0.0013(5) -0.0021(6) -0.0009(6)
C33 0.0245(7) 0.0179(7) 0.0197(7) -0.0024(5) -0.0024(5) 0.0001(5)
C34 0.0217(7) 0.0162(6) 0.0185(6) -0.0021(5) -0.0014(5) 0.0005(5)
C35 0.0209(6) 0.0150(6) 0.0199(7) -0.0033(5) -0.0023(5) 0.0001(5)
C36 0.0210(7) 0.0166(6) 0.0227(7) -0.0043(5) -0.0024(5) 0.0006(5)
C37 0.0199(7) 0.0166(6) 0.0252(7) -0.0055(5) -0.0003(5) 0.0014(5)
C38 0.0193(6) 0.0155(6) 0.0243(7) -0.0027(5) 0.0012(5) 0.0009(5)
C39 0.0204(7) 0.0136(6) 0.0228(6) -0.0005(5) -0.0010(5) 0.0003(5)
C40 0.0212(7) 0.0160(7) 0.0204(7) 0.0015(5) 0.0020(5) -0.0034(5)
C41 0.0197(7) 0.0161(6) 0.0186(6) -0.0024(5) -0.0006(5) -0.0004(5)
C42 0.0207(6) 0.0167(6) 0.0182(6) -0.0031(5) -0.0004(5) -0.0009(5)
C43 0.0211(6) 0.0171(6) 0.0176(6) -0.0028(5) -0.0008(5) -0.0002(5)
C44 0.0199(6) 0.0149(6) 0.0195(6) -0.0020(5) -0.0010(5) -0.0014(5)

loop_
_atom_type_symbol
_atom_type_description
_atom_type_scat_dispersion_real
_atom_type_scat_dispersion_imag
_atom_type_scat_source
C C 0.0033 0.0016 'International Tables Vol C Tables 4.2.6.8 and 6.1.1.4'
H H 0 0 'International Tables Vol C Tables 4.2.6.8 and 6.1.1.4'

loop_
_geom_angle_atom_site_label_1
_geom_angle_atom_site_label_2
_geom_angle_atom_site_label_3
_geom_angle
C2 C1 C40 121.64(13)
C2 C1 H1 119.2
C40 C1 H1 119.2
C1 C2 C3 120.05(13)
C1 C2 H2 120
C3 C2 H2 120
C4 C3 C2 119.68(13)
C4 C3 H3 120.2
C2 C3 H3 120.2
C3 C4 C23 121.77(13)
C3 C4 H4 119.1
C23 C4 H4 119.1
C6 C5 C25 121.73(13)
C6 C5 H5 119.1
C25 C5 H5 119.1
C5 C6 C7 120.00(13)
C5 C6 H6 120
C7 C6 H6 120
C8 C7 C6 119.65(13)
C8 C7 H7 120.2
C6 C7 H7 120.2
C7 C8 C26 121.76(13)
C7 C8 H8 119.1
C26 C8 H8 119.1
C10 C9 C28 121.57(13)
C10 C9 H9 119.2
C28 C9 H9 119.2
C9 C10 C11 119.93(14)
C9 C10 H10 120
C11 C10 H10 120
C12 C11 C10 120.05(14)
C12 C11 H11 120
C10 C11 H11 120
C11 C12 C29 121.71(13)
C11 C12 H12 119.1
C29 C12 H12 119.1
C14 C13 C31 121.37(13)
C14 C13 H13 119.3
C31 C13 H13 119.3
C13 C14 C15 119.79(13)
C13 C14 H14 120.1
C15 C14 H14 120.1
C16 C15 C14 119.99(13)
C16 C15 H15 120
C14 C15 H15 120
C15 C16 C32 121.73(14)
C15 C16 H16 119.1
C32 C16 H16 119.1
C18 C17 C33 121.23(13)
C18 C17 H17 119.4
C33 C17 H17 119.4
C17 C18 C36 121.85(13)
C17 C18 H18 119.1
C36 C18 H18 119.1
C20 C19 C37 121.38(13)
C20 C19 H19 119.3
C37 C19 H19 119.3
C19 C20 C21 119.96(13)
C19 C20 H20 120
C21 C20 H20 120
C22 C21 C20 120.27(13)
C22 C21 H21 119.9
C20 C21 H21 119.9
C21 C22 C38 121.10(13)
C21 C22 H22 119.5
C38 C22 H22 119.5
C4 C23 C40 118.32(12)
C4 C23 C24 121.66(12)
C40 C23 C24 119.17(12)
C41 C24 C23 117.55(12)
C41 C24 C25 118.20(12)
C23 C24 C25 124.09(12)
C5 C25 C26 117.94(12)
C5 C25 C24 123.12(12)
C26 C25 C24 118.70(12)
C8 C26 C25 118.76(13)
C8 C26 C27 121.72(12)
C25 C26 C27 119.34(12)
C42 C27 C28 118.29(12)
C42 C27 C26 118.19(12)
C28 C27 C26 123.27(12)
C9 C28 C29 118.73(13)
C9 C28 C27 121.32(12)
C29 C28 C27 119.22(12)
C12 C29 C28 117.94(12)
C12 C29 C30 122.32(12)
C28 C29 C30 119.26(12)
C43 C30 C29 117.99(12)
C43 C30 C31 119.04(12)
C29 C30 C31 122.84(12)
C13 C31 C32 118.16(12)
C13 C31 C30 122.45(12)
C32 C31 C30 119.29(12)
C16 C32 C31 118.36(13)
C16 C32 C33 121.71(13)
C31 C32 C33 119.91(12)
C34 C33 C17 118.49(13)
C34 C33 C32 119.67(12)
C17 C33 C32 121.78(12)
C33 C34 C35 120.11(12)
C33 C34 C43 119.76(12)
C35 C34 C43 120.03(12)
C36 C35 C34 120.08(12)
C36 C35 C44 119.56(12)
C34 C35 C44 120.24(12)
C18 C36 C35 118.21(12)
C18 C36 C37 122.17(12)
C35 C36 C37 119.61(12)
C19 C37 C38 118.54(13)
C19 C37 C36 121.72(13)
C38 C37 C36 119.71(12)
C22 C38 C37 118.57(12)
C22 C38 C39 122.03(12)
C37 C38 C39 119.15(12)
C44 C39 C38 119.46(12)
C44 C39 C40 117.38(12)
C38 C39 C40 123.08(12)
C1 C40 C23 118.42(12)
C1 C40 C39 121.27(12)
C23 C40 C39 119.57(12)
C24 C41 C44 120.34(12)
C24 C41 C42 119.94(12)
C44 C41 C42 119.56(12)
C27 C42 C41 119.49(12)
C27 C42 C43 120.09(12)
C41 C42 C43 120.27(12)
C30 C43 C42 119.86(12)
C30 C43 C34 120.83(12)
C42 C43 C34 119.32(12)
C39 C44 C41 120.02(12)
C39 C44 C35 120.25(12)
C41 C44 C35 119.72(12)

loop_
_geom_bond_atom_site_label_1
_geom_bond_atom_site_label_2
_geom_bond_distance
C1 C2 1.3713(19)
C1 C40 1.4127(19)
C1 H1 0.95
C2 C3 1.399(2)
C2 H2 0.95
C3 C4 1.3731(19)
C3 H3 0.95
C4 C23 1.4139(18)
C4 H4 0.95
C5 C6 1.369(2)
C5 C25 1.4167(19)
C5 H5 0.95
C6 C7 1.399(2)
C6 H6 0.95
C7 C8 1.370(2)
C7 H7 0.95
C8 C26 1.4081(19)
C8 H8 0.95
C9 C10 1.369(2)
C9 C28 1.4169(19)
C9 H9 0.95
C10 C11 1.397(2)
C10 H10 0.95
C11 C12 1.372(2)
C11 H11 0.95
C12 C29 1.4191(19)
C12 H12 0.95
C13 C14 1.375(2)
C13 C31 1.4171(19)
C13 H13 0.95
C14 C15 1.396(2)
C14 H14 0.95
C15 C16 1.368(2)
C15 H15 0.95
C16 C32 1.4102(19)
C16 H16 0.95
C17 C18 1.361(2)
C17 C33 1.4125(19)
C17 H17 0.95
C18 C36 1.4084(19)
C18 H18 0.95
C19 C20 1.370(2)
C19 C37 1.4142(19)
C19 H19 0.95
C20 C21 1.395(2)
C20 H20 0.95
C21 C22 1.3722(19)
C21 H21 0.95
C22 C38 1.4154(19)
C22 H22 0.95
C23 C40 1.4216(19)
C23 C24 1.4456(18)
C24 C41 1.4013(18)
C24 C25 1.4481(18)
C25 C26 1.4192(18)
C26 C27 1.4453(19)
C27 C42 1.3930(18)
C27 C28 1.4428(19)
C28 C29 1.4213(19)
C29 C30 1.4486(19)
C30 C43 1.3990(18)
C30 C31 1.4551(18)
C31 C32 1.419(2)
C32 C33 1.4535(19)
C33 C34 1.4059(18)
C34 C35 1.4248(18)
C34 C43 1.4436(18)
C35 C36 1.4098(18)
C35 C44 1.4412(18)
C36 C37 1.4498(19)
C37 C38 1.4175(19)
C38 C39 1.4492(18)
C39 C44 1.3946(18)
C39 C40 1.4493(18)
C41 C44 1.4369(18)
C41 C42 1.4388(18)
C42 C43 1.4390(18)

loop_
_geom_torsion_atom_site_label_1
_geom_torsion_atom_site_label_2
_geom_torsion_atom_site_label_3
_geom_torsion_atom_site_label_4
_geom_torsion
C40 C1 C2 C3 1.3(2)
C1 C2 C3 C4 -2.7(2)
C2 C3 C4 C23 0.8(2)
C25 C5 C6 C7 2.6(2)
C5 C6 C7 C8 -1.9(2)
C6 C7 C8 C26 -1.5(2)
C28 C9 C10 C11 -1.5(2)
C9 C10 C11 C12 1.1(2)
C10 C11 C12 C29 1.0(2)
C31 C13 C14 C15 0.9(2)
C13 C14 C15 C16 4.3(2)
C14 C15 C16 C32 -2.9(2)
C33 C17 C18 C36 -0.7(2)
C37 C19 C20 C21 0.8(2)
C19 C20 C21 C22 -2.9(2)
C20 C21 C22 C38 1.0(2)
C3 C4 C23 C40 2.5(2)
C3 C4 C23 C24 -166.80(13)
C4 C23 C24 C41 152.67(13)
C40 C23 C24 C41 -16.54(18)
C4 C23 C24 C25 -22.5(2)
C40 C23 C24 C25 168.31(12)
C6 C5 C25 C26 0.1(2)
C6 C5 C25 C24 -174.21(13)
C41 C24 C25 C5 157.19(13)
C23 C24 C25 C5 -27.7(2)
C41 C24 C25 C26 -17.03(19)
C23 C24 C25 C26 158.09(13)
C7 C8 C26 C25 4.1(2)
C7 C8 C26 C27 179.30(14)
C5 C25 C26 C8 -3.35(19)
C24 C25 C26 C8 171.17(13)
C5 C25 C26 C27 -178.64(12)
C24 C25 C26 C27 -4.11(19)
C8 C26 C27 C42 -152.83(13)
C25 C26 C27 C42 22.31(19)
C8 C26 C27 C28 33.0(2)
C25 C26 C27 C28 -151.83(13)
C10 C9 C28 C29 -0.2(2)
C10 C9 C28 C27 169.96(14)
C42 C27 C28 C9 -153.98(13)
C26 C27 C28 C9 20.2(2)
C42 C27 C28 C29 16.09(19)
C26 C27 C28 C29 -169.78(12)
C11 C12 C29 C28 -2.6(2)
C11 C12 C29 C30 -174.58(13)
C9 C28 C29 C12 2.14(19)
C27 C28 C29 C12 -168.19(12)
C9 C28 C29 C30 174.38(12)
C27 C28 C29 C30 4.06(19)
C12 C29 C30 C43 151.73(13)
C28 C29 C30 C43 -20.16(19)
C12 C29 C30 C31 -24.0(2)
C28 C29 C30 C31 164.11(13)
C14 C13 C31 C32 -7.3(2)
C14 C13 C31 C30 176.40(13)
C43 C30 C31 C13 162.29(13)
C29 C30 C31 C13 -22.0(2)
C43 C30 C31 C32 -14.01(19)
C29 C30 C31 C32 161.68(13)
C15 C16 C32 C31 -3.5(2)
C15 C16 C32 C33 175.14(14)
C13 C31 C32 C16 8.4(2)
C30 C31 C32 C16 -175.13(13)
C13 C31 C32 C33 -170.28(12)
C30 C31 C32 C33 6.2(2)
C18 C17 C33 C34 0.4(2)
C18 C17 C33 C32 -176.96(13)
C16 C32 C33 C34 -175.23(13)
C31 C32 C33 C34 3.4(2)
C16 C32 C33 C17 2.1(2)
C31 C32 C33 C17 -179.30(13)
C17 C33 C34 C35 0.9(2)
C32 C33 C34 C35 178.32(12)
C17 C33 C34 C43 177.34(12)
C32 C33 C34 C43 -5.28(19)
C33 C34 C35 C36 -1.92(19)
C43 C34 C35 C36 -178.31(12)
C33 C34 C35 C44 174.18(12)
C43 C34 C35 C44 -2.21(19)
C17 C18 C36 C35 -0.3(2)
C17 C18 C36 C37 178.15(13)
C34 C35 C36 C18 1.56(19)
C44 C35 C36 C18 -174.56(12)
C34 C35 C36 C37 -176.90(12)
C44 C35 C36 C37 6.98(19)
C20 C19 C37 C38 3.0(2)
C20 C19 C37 C36 -174.66(13)
C18 C36 C37 C19 -9.7(2)
C35 C36 C37 C19 168.69(12)
C18 C36 C37 C38 172.62(13)
C35 C36 C37 C38 -8.98(19)
C21 C22 C38 C37 2.8(2)
C21 C22 C38 C39 177.04(13)
C19 C37 C38 C22 -4.77(19)
C36 C37 C38 C22 172.98(12)
C19 C37 C38 C39 -179.15(12)
C36 C37 C38 C39 -1.41(19)
C22 C38 C39 C44 -160.20(13)
C37 C38 C39 C44 13.99(19)
C22 C38 C39 C40 23.3(2)
C37 C38 C39 C40 -162.52(12)
C2 C1 C40 C23 2.0(2)
C2 C1 C40 C39 172.06(13)
C4 C23 C40 C1 -3.80(19)
C24 C23 C40 C1 165.77(12)
C4 C23 C40 C39 -174.07(12)
C24 C23 C40 C39 -4.50(19)
C44 C39 C40 C1 -148.02(13)
C38 C39 C40 C1 28.5(2)
C44 C39 C40 C23 21.96(18)
C38 C39 C40 C23 -161.47(12)
C23 C24 C41 C44 20.45(18)
C25 C24 C41 C44 -164.11(12)
C23 C24 C41 C42 -155.05(12)
C25 C24 C41 C42 20.40(19)
C28 C27 C42 C41 155.25(12)
C26 C27 C42 C41 -19.19(19)
C28 C27 C42 C43 -20.28(19)
C26 C27 C42 C43 165.29(12)
C24 C41 C42 C27 -2.15(19)
C44 C41 C42 C27 -177.68(12)
C24 C41 C42 C43 173.36(12)
C44 C41 C42 C43 -2.16(19)
C29 C30 C43 C42 16.26(19)
C31 C30 C43 C42 -167.84(12)
C29 C30 C43 C34 -163.58(12)
C31 C30 C43 C34 12.32(19)
C27 C42 C43 C30 3.99(19)
C41 C42 C43 C30 -171.50(12)
C27 C42 C43 C34 -176.17(12)
C41 C42 C43 C34 8.34(19)
C33 C34 C43 C30 -2.71(19)
C35 C34 C43 C30 173.69(12)
C33 C34 C43 C42 177.45(12)
C35 C34 C43 C42 -6.15(19)
C38 C39 C44 C41 164.95(12)
C40 C39 C44 C41 -18.35(18)
C38 C39 C44 C35 -16.17(19)
C40 C39 C44 C35 160.53(12)
C24 C41 C44 C39 -2.84(19)
C42 C41 C44 C39 172.67(12)
C24 C41 C44 C35 178.27(12)
C42 C41 C44 C35 -6.22(19)
C36 C35 C44 C39 5.67(19)
C34 C35 C44 C39 -170.44(12)
C36 C35 C44 C41 -175.45(12)
C34 C35 C44 C41 8.44(19)
